data_7121271
loop_
_publ_author_name
'Wei, Liang'
'Zhu, Qiao'
'Song, Zhi-Min'
'Liu, Kang'
'Wang, Chun-Jiang'

_publ_section_title
;
 Catalytic asymmetric inverse electron demand Diels-Alder reaction of
 fulvenes with azoalkenes.
;
_journal_issue 20
_journal_name_full 'Chemical communications (Cambridge, England)'
_journal_page_first 2506
_journal_page_last 2509
_journal_paper_doi 10.1039/c7cc09896k
_journal_volume 54
_journal_year 2018
_chemical_absolute_configuration 9S,10S
_chemical_formula_sum 'C23 H21 Br N2 O'
_chemical_formula_weight 421.33
_space_group_IT_number 19
_space_group_name_Hall 'P 2ac 2ab'
_space_group_name_H-M_alt 'P 21 21 21'
_symmetry_cell_setting orthorhombic
_symmetry_space_group_name_Hall 'P 2ac 2ab'
_symmetry_space_group_name_H-M 'P 21 21 21'
_atom_sites_solution_hydrogens geom
_atom_sites_solution_primary direct
_atom_sites_solution_secondary difmap
_audit_creation_method SHELXL-97
_audit_update_record
;
2017-12-23 deposited with the CCDC.
2018-02-12 downloaded from the CCDC.
;
_cell_angle_alpha 90.00
_cell_angle_beta 90.00
_cell_angle_gamma 90.00
_cell_formula_units_Z 4
_cell_length_a 5.9550(14)
_cell_length_b 18.080(4)
_cell_length_c 18.630(4)
_cell_measurement_reflns_used 51
_cell_measurement_temperature 296(2)
_cell_measurement_theta_max 20
_cell_measurement_theta_min 7.5
_cell_volume 2005.8(8)
_computing_cell_refinement 'Bruker SMART'
_computing_data_collection 'Bruker SMART'
_computing_data_reduction 'Bruker SAINT'
_computing_molecular_graphics 'Bruker SHELXTL'
_computing_publication_material 'Bruker SHELXTL'
_computing_structure_refinement 'SHELXL-97 (Sheldrick, 1997)'
_computing_structure_solution 'SHELXS-97 (Sheldrick, 1990)'
_diffrn_ambient_temperature 296(2)
_diffrn_measured_fraction_theta_full 1.000
_diffrn_measured_fraction_theta_max 1.000
_diffrn_measurement_device_type bruker
_diffrn_radiation_monochromator graphite
_diffrn_radiation_source 'fine-focus sealed tube'
_diffrn_radiation_type MoK\a
_diffrn_radiation_wavelength 0.71073
_diffrn_reflns_av_R_equivalents 0.0503
_diffrn_reflns_av_sigmaI/netI 0.0773
_diffrn_reflns_limit_h_max 7
_diffrn_reflns_limit_h_min -7
_diffrn_reflns_limit_k_max 22
_diffrn_reflns_limit_k_min -21
_diffrn_reflns_limit_l_max 16
_diffrn_reflns_limit_l_min -23
_diffrn_reflns_number 13269
_diffrn_reflns_theta_full 26.50
_diffrn_reflns_theta_max 26.50
_diffrn_reflns_theta_min 1.57
_exptl_absorpt_coefficient_mu 2.064
_exptl_absorpt_correction_T_max 0.6160
_exptl_absorpt_correction_T_min 0.5957
_exptl_absorpt_correction_type multi-scan
_exptl_absorpt_process_details SADABS
_exptl_crystal_colour colourless
_exptl_crystal_density_diffrn 1.395
_exptl_crystal_density_method 'not measured'
_exptl_crystal_description block
_exptl_crystal_F_000 864
_exptl_crystal_size_max 0.28
_exptl_crystal_size_mid 0.27
_exptl_crystal_size_min 0.26
_refine_diff_density_max 0.371
_refine_diff_density_min -0.391
_refine_diff_density_rms 0.041
_refine_ls_abs_structure_details 'Flack H D (1983), Acta Cryst. A39, 876-881'
_refine_ls_abs_structure_Flack 0.010(11)
_refine_ls_extinction_coef 0.0032(7)
_refine_ls_extinction_expression Fc^*^=kFc[1+0.001xFc^2^\l^3^/sin(2\q)]^-1/4^
_refine_ls_extinction_method SHELXL
_refine_ls_goodness_of_fit_ref 1.016
_refine_ls_hydrogen_treatment constr
_refine_ls_matrix_type full
_refine_ls_number_parameters 247
_refine_ls_number_reflns 4156
_refine_ls_number_restraints 0
_refine_ls_restrained_S_all 1.016
_refine_ls_R_factor_all 0.0971
_refine_ls_R_factor_gt 0.0438
_refine_ls_shift/su_max 0.001
_refine_ls_shift/su_mean 0.000
_refine_ls_structure_factor_coef Fsqd
_refine_ls_weighting_details 'calc w=1/[\s^2^(Fo^2^)+(0.0135P)^2^+0.2733P] where P=(Fo^2^+2Fc^2^)/3'
_refine_ls_weighting_scheme calc
_refine_ls_wR_factor_gt 0.0870
_refine_ls_wR_factor_ref 0.1031
_reflns_number_gt 2414
_reflns_number_total 4156
_reflns_threshold_expression >2sigma(I)
_cod_data_source_file c7cc09896k2.cif
_cod_data_source_block 160614lk_0m
_cod_depositor_comments
;
The following automatic conversions were performed:

'_symmetry_cell_setting' value 'Orthorhombic' changed to
'orthorhombic' according to
/home/data/users/saulius/crontab/automatic-downloads/rss-feeds/RSC/lib/dictionaries/cif_core.dic
dictionary named 'cif_core.dic' version 2.4.2 from 2011-04-26.

Automatic conversion script
Id: cif_fix_values 4973 2017-02-22 13:04:09Z antanas 

 Adding full bibliography for 7121271.cif.
;
_cod_original_cell_volume 2005.9(8)
_cod_original_sg_symbol_H-M P2(1)2(1)2(1)
_cod_database_code 7121271

loop_
_symmetry_equiv_pos_as_xyz
'x, y, z'
'-x+1/2, -y, z+1/2'
'-x, y+1/2, -z+1/2'
'x+1/2, -y+1/2, -z'

loop_
_atom_site_label
_atom_site_type_symbol
_atom_site_fract_x
_atom_site_fract_y
_atom_site_fract_z
_atom_site_U_iso_or_equiv
_atom_site_adp_type
_atom_site_occupancy
_atom_site_symmetry_multiplicity
_atom_site_calc_flag
_atom_site_refinement_flags
Br1 Br -0.19998(11) 0.28411(3) -0.15584(2) 0.1034(3) Uani 1 1 d .
C1 C -0.0844(8) 0.32980(19) -0.07192(19) 0.0597(11) Uani 1 1 d .
C2 C -0.1948(8) 0.31943(18) -0.00789(19) 0.0596(10) Uani 1 1 d .
H2 H -0.3242 0.2907 -0.0059 0.072 Uiso 1 1 calc R
C3 C -0.1103(7) 0.35249(19) 0.05358(19) 0.0550(10) Uani 1 1 d .
H3 H -0.1829 0.3454 0.0972 0.066 Uiso 1 1 calc R
C4 C 0.0820(6) 0.39612(17) 0.05060(18) 0.0488(9) Uani 1 1 d .
C5 C 0.1906(7) 0.40375(18) -0.01498(18) 0.0570(9) Uani 1 1 d .
H5 H 0.3217 0.4316 -0.0176 0.068 Uiso 1 1 calc R
C6 C 0.1085(8) 0.3711(2) -0.07583(19) 0.0638(11) Uani 1 1 d .
H6 H 0.1827 0.3769 -0.1194 0.077 Uiso 1 1 calc R
C7 C 0.1629(7) 0.43383(17) 0.11641(19) 0.0502(9) Uani 1 1 d .
C8 C 0.4076(7) 0.4517(2) 0.1272(2) 0.0626(11) Uani 1 1 d .
H8A H 0.4870 0.4460 0.0821 0.075 Uiso 1 1 calc R
H8B H 0.4720 0.4175 0.1616 0.075 Uiso 1 1 calc R
C9 C 0.4368(7) 0.53079(19) 0.1544(2) 0.0598(10) Uani 1 1 d .
H9 H 0.5874 0.5363 0.1750 0.072 Uiso 1 1 calc R
C10 C 0.2607(7) 0.5475(2) 0.21250(19) 0.0659(11) Uani 1 1 d .
H10 H 0.3358 0.5611 0.2574 0.079 Uiso 1 1 calc R
C11 C 0.1345(9) 0.6119(2) 0.1840(3) 0.0855(15) Uani 1 1 d .
H11 H 0.0160 0.6345 0.2080 0.103 Uiso 1 1 calc R
C12 C 0.2093(10) 0.6333(2) 0.1210(3) 0.0807(14) Uani 1 1 d .
H12 H 0.1465 0.6716 0.0943 0.097 Uiso 1 1 calc R
C13 C 0.3999(8) 0.5906(2) 0.0981(2) 0.0603(11) Uani 1 1 d .
C14 C 0.5301(8) 0.6019(2) 0.0406(2) 0.0706(12) Uani 1 1 d .
C15 C 0.7334(8) 0.5555(3) 0.0229(2) 0.0911(14) Uani 1 1 d .
H15A H 0.7760 0.5271 0.0643 0.137 Uiso 1 1 calc R
H15B H 0.8554 0.5871 0.0091 0.137 Uiso 1 1 calc R
H15C H 0.6981 0.5226 -0.0159 0.137 Uiso 1 1 calc R
C16 C 0.4910(10) 0.6646(2) -0.0121(3) 0.1034(17) Uani 1 1 d .
H16A H 0.3412 0.6833 -0.0064 0.155 Uiso 1 1 calc R
H16B H 0.5101 0.6466 -0.0602 0.155 Uiso 1 1 calc R
H16C H 0.5970 0.7035 -0.0031 0.155 Uiso 1 1 calc R
C17 C -0.0175(8) 0.4840(2) 0.2869(2) 0.0623(11) Uani 1 1 d .
C18 C -0.1916(8) 0.4260(2) 0.29713(17) 0.0586(10) Uani 1 1 d .
C19 C -0.1656(8) 0.3532(2) 0.2745(2) 0.0675(12) Uani 1 1 d .
H19 H -0.0387 0.3388 0.2489 0.081 Uiso 1 1 calc R
C20 C -0.3326(11) 0.3025(2) 0.2907(3) 0.0893(15) Uani 1 1 d .
H20 H -0.3171 0.2535 0.2765 0.107 Uiso 1 1 calc R
C21 C -0.5223(10) 0.3243(4) 0.3280(3) 0.1043(18) Uani 1 1 d .
H21 H -0.6352 0.2901 0.3375 0.125 Uiso 1 1 calc R
C22 C -0.5448(9) 0.3956(3) 0.3509(3) 0.0959(15) Uani 1 1 d .
H22 H -0.6716 0.4101 0.3763 0.115 Uiso 1 1 calc R
C23 C -0.3786(8) 0.4452(2) 0.3358(2) 0.0712(11) Uani 1 1 d .
H23 H -0.3926 0.4935 0.3523 0.085 Uiso 1 1 calc R
N1 N 0.0170(5) 0.44772(14) 0.16504(16) 0.0521(7) Uani 1 1 d .
N2 N 0.1069(5) 0.48402(16) 0.22522(16) 0.0581(9) Uani 1 1 d .
O1 O 0.0218(5) 0.52887(15) 0.33478(15) 0.0851(9) Uani 1 1 d .

loop_
_atom_site_aniso_label
_atom_site_aniso_U_11
_atom_site_aniso_U_22
_atom_site_aniso_U_33
_atom_site_aniso_U_23
_atom_site_aniso_U_13
_atom_site_aniso_U_12
Br1 0.1431(5) 0.1045(4) 0.0624(3) -0.0239(2) -0.0098(3) -0.0223(3)
C1 0.074(3) 0.050(2) 0.055(2) -0.0065(18) -0.002(2) 0.003(2)
C2 0.061(3) 0.0553(19) 0.063(2) -0.0054(18) 0.001(2) -0.009(2)
C3 0.060(3) 0.056(2) 0.049(2) -0.0052(18) 0.0096(18) 0.000(2)
C4 0.049(2) 0.0450(18) 0.053(2) 0.0001(17) -0.0001(18) 0.0033(18)
C5 0.056(2) 0.058(2) 0.056(2) 0.0049(18) 0.007(2) -0.004(2)
C6 0.084(3) 0.065(2) 0.043(2) 0.0047(18) 0.008(2) -0.004(2)
C7 0.051(3) 0.0457(18) 0.054(2) -0.0011(16) -0.0086(19) 0.0038(18)
C8 0.054(3) 0.067(2) 0.067(2) 0.003(2) -0.005(2) 0.008(2)
C9 0.053(2) 0.069(2) 0.058(2) -0.002(2) -0.014(2) -0.0106(18)
C10 0.068(3) 0.071(2) 0.059(2) -0.0157(19) -0.004(2) -0.019(2)
C11 0.094(4) 0.056(2) 0.106(4) -0.016(3) 0.016(3) 0.003(2)
C12 0.101(4) 0.053(2) 0.089(3) -0.001(2) -0.011(3) -0.003(3)
C13 0.067(3) 0.053(2) 0.061(2) -0.006(2) -0.015(2) -0.008(2)
C14 0.081(4) 0.072(3) 0.059(3) 0.003(2) -0.017(2) -0.017(3)
C15 0.077(4) 0.120(3) 0.076(3) 0.010(3) 0.005(3) -0.015(3)
C16 0.132(5) 0.090(3) 0.088(3) 0.019(3) -0.023(3) -0.016(3)
C17 0.069(3) 0.067(2) 0.051(2) -0.003(2) -0.006(2) 0.000(2)
C18 0.063(3) 0.073(2) 0.0401(18) 0.0048(18) -0.007(2) 0.003(2)
C19 0.071(3) 0.068(2) 0.063(2) 0.007(2) -0.008(2) -0.005(2)
C20 0.113(5) 0.070(3) 0.086(3) 0.015(2) -0.023(3) -0.005(3)
C21 0.085(4) 0.134(5) 0.093(4) 0.037(4) -0.015(3) -0.036(4)
C22 0.080(4) 0.128(4) 0.080(3) 0.022(4) -0.006(3) -0.012(3)
C23 0.074(3) 0.086(3) 0.054(2) 0.007(2) -0.007(2) 0.000(3)
N1 0.054(2) 0.0558(17) 0.0463(17) -0.0031(15) -0.0019(16) -0.0016(14)
N2 0.065(2) 0.0646(18) 0.0451(17) -0.0081(15) -0.0057(16) -0.0042(17)
O1 0.100(2) 0.095(2) 0.0601(17) -0.0257(17) 0.0029(17) -0.0180(17)

loop_
_atom_type_symbol
_atom_type_description
_atom_type_scat_dispersion_real
_atom_type_scat_dispersion_imag
_atom_type_scat_source
C C 0.0033 0.0016 'International Tables Vol C Tables 4.2.6.8 and 6.1.1.4'
H H 0.0000 0.0000 'International Tables Vol C Tables 4.2.6.8 and 6.1.1.4'
N N 0.0061 0.0033 'International Tables Vol C Tables 4.2.6.8 and 6.1.1.4'
O O 0.0106 0.0060 'International Tables Vol C Tables 4.2.6.8 and 6.1.1.4'
Br Br -0.2901 2.4595 'International Tables Vol C Tables 4.2.6.8 and 6.1.1.4'

loop_
_geom_angle_atom_site_label_1
_geom_angle_atom_site_label_2
_geom_angle_atom_site_label_3
_geom_angle
C6 C1 C2 121.4(4)
C6 C1 Br1 119.8(3)
C2 C1 Br1 118.8(3)
C1 C2 C3 119.0(4)
C2 C3 C4 120.7(3)
C5 C4 C3 118.3(3)
C5 C4 C7 122.0(3)
C3 C4 C7 119.6(3)
C6 C5 C4 121.3(4)
C5 C6 C1 119.3(4)
N1 C7 C4 117.1(3)
N1 C7 C8 121.3(3)
C4 C7 C8 121.5(3)
C7 C8 C9 110.9(3)
C13 C9 C8 114.8(3)
C13 C9 C10 104.3(3)
C8 C9 C10 109.9(3)
C11 C10 N2 110.5(4)
C11 C10 C9 104.4(3)
N2 C10 C9 112.4(3)
C12 C11 C10 112.3(4)
C11 C12 C13 111.9(4)
C14 C13 C12 127.7(4)
C14 C13 C9 125.3(4)
C12 C13 C9 107.0(3)
C13 C14 C15 123.6(4)
C13 C14 C16 123.0(5)
C15 C14 C16 113.4(4)
O1 C17 N2 120.4(4)
O1 C17 C18 120.4(4)
N2 C17 C18 119.1(4)
C23 C18 C19 119.3(4)
C23 C18 C17 117.1(4)
C19 C18 C17 123.4(4)
C20 C19 C18 118.6(5)
C21 C20 C19 120.5(4)
C22 C21 C20 120.4(5)
C21 C22 C23 119.0(5)
C22 C23 C18 122.0(5)
C7 N1 N2 113.5(3)
C17 N2 N1 117.6(3)
C17 N2 C10 117.9(3)
N1 N2 C10 117.9(3)

loop_
_geom_bond_atom_site_label_1
_geom_bond_atom_site_label_2
_geom_bond_distance
Br1 C1 1.898(4)
C1 C6 1.372(6)
C1 C2 1.375(5)
C2 C3 1.386(5)
C3 C4 1.392(5)
C4 C5 1.389(5)
C4 C7 1.483(5)
C5 C6 1.368(5)
C7 N1 1.280(4)
C7 C8 1.506(5)
C8 C9 1.526(5)
C9 C13 1.522(5)
C9 C10 1.537(5)
C10 C11 1.484(6)
C10 N2 1.487(5)
C11 C12 1.315(6)
C12 C13 1.438(6)
C13 C14 1.338(6)
C14 C15 1.510(6)
C14 C16 1.518(6)
C17 O1 1.228(4)
C17 N2 1.368(5)
C17 C18 1.486(6)
C18 C23 1.371(6)
C18 C19 1.391(5)
C19 C20 1.386(6)
C20 C21 1.383(7)
C21 C22 1.363(7)
C22 C23 1.365(6)
N1 N2 1.405(4)
